data_4027255
loop_
_publ_author_name
'Bharat P. Gurale'
'Mysore S. Shashidhar'
'Rajesh G. Gonnade'

_publ_section_title
;
 Synthesis of the Aminocyclitol Units of (-)-Hygromycin A and
 Methoxyhygromycin from myo-Inositol
;
_journal_name_full 'Journal of Organic Chemistry'
_journal_page_first 5801
_journal_page_last 5807
_journal_paper_doi 10.1021/jo300444b
_journal_volume 77
_journal_year 2012
_chemical_formula_moiety 'C21 H23 N3 O5'
_chemical_formula_sum 'C21 H23 N3 O5'
_chemical_formula_weight 397.42
_chemical_name_systematic
; 
 ? 
;
_space_group_IT_number 61
_symmetry_cell_setting orthorhombic
_symmetry_space_group_name_Hall '-P 2ac 2ab'
_symmetry_space_group_name_H-M 'P b c a'
_atom_sites_solution_hydrogens geom
_atom_sites_solution_primary direct
_atom_sites_solution_secondary difmap
_audit_creation_method SHELXL-97
_cell_angle_alpha 90.00
_cell_angle_beta 90.00
_cell_angle_gamma 90.00
_cell_formula_units_Z 8
_cell_length_a 9.929(4)
_cell_length_b 18.230(6)
_cell_length_c 21.043(7)
_cell_measurement_reflns_used 5105
_cell_measurement_temperature 100(2)
_cell_measurement_theta_max 28.212
_cell_measurement_theta_min 2.234
_cell_volume 3809(2)
_computing_cell_refinement 'BRUKER SAINT'
_computing_data_collection 'BRUKER SMART'
_computing_data_reduction 'BRUKER SAINT'
_computing_molecular_graphics 'SHELXTL, ORTEP3,MERCURY1.2.1'
_computing_publication_material 'SHELXTL, PLATON'
_computing_structure_refinement 'SHELXL-97 (Sheldrick, 1997)'
_computing_structure_solution 'SHELXS-97 (Sheldrick, 1990)'
_diffrn_ambient_temperature 100(2)
_diffrn_measured_fraction_theta_full 0.998
_diffrn_measured_fraction_theta_max 0.998
_diffrn_measurement_device 'BRUKER SMART APEX'
_diffrn_measurement_device_type 'CCD Area Detector'
_diffrn_measurement_method 'Omega and phi Scan'
_diffrn_radiation_monochromator graphite
_diffrn_radiation_source 'fine-focus sealed tube'
_diffrn_radiation_type MoK\a
_diffrn_radiation_wavelength 0.71073
_diffrn_reflns_av_R_equivalents 0.0265
_diffrn_reflns_av_sigmaI/netI 0.0210
_diffrn_reflns_limit_h_max 11
_diffrn_reflns_limit_h_min -12
_diffrn_reflns_limit_k_max 21
_diffrn_reflns_limit_k_min -22
_diffrn_reflns_limit_l_max 22
_diffrn_reflns_limit_l_min -25
_diffrn_reflns_number 19618
_diffrn_reflns_theta_full 26.00
_diffrn_reflns_theta_max 26.00
_diffrn_reflns_theta_min 1.94
_exptl_absorpt_coefficient_mu 0.100
_exptl_absorpt_correction_T_max 0.9851
_exptl_absorpt_correction_T_min 0.9620
_exptl_absorpt_correction_type multi-scan
_exptl_absorpt_process_details 'Bruker SADABS'
_exptl_crystal_colour colourless
_exptl_crystal_density_diffrn 1.386
_exptl_crystal_description plate
_exptl_crystal_F_000 1680
_exptl_crystal_size_max 0.39
_exptl_crystal_size_mid 0.27
_exptl_crystal_size_min 0.15
_refine_diff_density_max 0.293
_refine_diff_density_min -0.230
_refine_diff_density_rms 0.044
_refine_ls_extinction_method none
_refine_ls_goodness_of_fit_ref 1.172
_refine_ls_hydrogen_treatment refall
_refine_ls_matrix_type full
_refine_ls_number_parameters 354
_refine_ls_number_reflns 3735
_refine_ls_number_restraints 0
_refine_ls_restrained_S_all 1.172
_refine_ls_R_factor_all 0.0465
_refine_ls_R_factor_gt 0.0448
_refine_ls_shift/su_max 0.000
_refine_ls_shift/su_mean 0.000
_refine_ls_structure_factor_coef Fsqd
_refine_ls_weighting_details 'calc w=1/[\s^2^(Fo^2^)+(0.0339P)^2^+2.3804P] where P=(Fo^2^+2Fc^2^)/3'
_refine_ls_weighting_scheme calc
_refine_ls_wR_factor_gt 0.1002
_refine_ls_wR_factor_ref 0.1013
_reflns_number_gt 3616
_reflns_number_total 3735
_reflns_threshold_expression >2sigma(I)
_cod_data_source_file jo300444b_si_004.cif
_cod_data_source_block compound_11
_cod_database_code 4027255

loop_
_symmetry_equiv_pos_as_xyz
'x, y, z'
'-x+1/2, -y, z+1/2'
'-x, y+1/2, -z+1/2'
'x+1/2, -y+1/2, -z'
'-x, -y, -z'
'x-1/2, y, -z-1/2'
'x, -y-1/2, z-1/2'
'-x-1/2, y-1/2, z'

loop_
_atom_site_label
_atom_site_type_symbol
_atom_site_fract_x
_atom_site_fract_y
_atom_site_fract_z
_atom_site_U_iso_or_equiv
_atom_site_adp_type
_atom_site_occupancy
_atom_site_symmetry_multiplicity
_atom_site_calc_flag
O1 O 0.25841(10) 0.20181(6) 0.67073(5) 0.0197(2) Uani 1 1 d
O3 O 0.24689(11) 0.09060(6) 0.56645(5) 0.0205(2) Uani 1 1 d
O4 O 0.60448(11) 0.06147(6) 0.60061(5) 0.0249(3) Uani 1 1 d
O5 O 0.59605(12) 0.21717(7) 0.55250(6) 0.0291(3) Uani 1 1 d
O6 O 0.61085(11) 0.14696(6) 0.68418(5) 0.0250(3) Uani 1 1 d
N1 N 0.23393(13) 0.04556(7) 0.69938(6) 0.0219(3) Uani 1 1 d
N2 N 0.12181(14) 0.06972(7) 0.68472(6) 0.0213(3) Uani 1 1 d
N3 N 0.01116(14) 0.08285(8) 0.67754(7) 0.0275(3) Uani 1 1 d
C1 C 0.37255(15) 0.15979(8) 0.68884(7) 0.0195(3) Uani 1 1 d
C2 C 0.35319(15) 0.07944(8) 0.66939(7) 0.0188(3) Uani 1 1 d
C3 C 0.36318(16) 0.06344(8) 0.59771(7) 0.0202(3) Uani 1 1 d
C4 C 0.49248(15) 0.09871(9) 0.57117(7) 0.0213(3) Uani 1 1 d
C5 C 0.49045(16) 0.18044(9) 0.58587(8) 0.0219(3) Uani 1 1 d
C6 C 0.50130(15) 0.18916(9) 0.65753(8) 0.0218(3) Uani 1 1 d
C7 C 0.68605(16) 0.10729(9) 0.63862(8) 0.0250(3) Uani 1 1 d
C8 C 0.23667(16) 0.26308(8) 0.71201(7) 0.0203(3) Uani 1 1 d
C9 C 0.10960(16) 0.30246(8) 0.69270(7) 0.0204(3) Uani 1 1 d
C10 C 0.02332(19) 0.27477(11) 0.64718(9) 0.0356(4) Uani 1 1 d
C11 C -0.0928(2) 0.31270(12) 0.62993(10) 0.0429(5) Uani 1 1 d
C12 C -0.12318(18) 0.37859(10) 0.65849(9) 0.0315(4) Uani 1 1 d
C13 C -0.03839(18) 0.40658(9) 0.70441(8) 0.0285(4) Uani 1 1 d
C14 C 0.07763(18) 0.36922(9) 0.72125(8) 0.0261(4) Uani 1 1 d
C15 C 0.21704(17) 0.05332(9) 0.50837(7) 0.0220(3) Uani 1 1 d
C16 C 0.08840(16) 0.08313(8) 0.48054(7) 0.0195(3) Uani 1 1 d
C17 C 0.05308(17) 0.06483(9) 0.41837(8) 0.0232(3) Uani 1 1 d
C18 C -0.06530(18) 0.09117(9) 0.39166(8) 0.0270(4) Uani 1 1 d
C19 C -0.15069(17) 0.13574(9) 0.42670(8) 0.0257(4) Uani 1 1 d
C20 C -0.11743(17) 0.15337(9) 0.48889(8) 0.0256(4) Uani 1 1 d
C21 C 0.00173(17) 0.12726(9) 0.51548(7) 0.0233(3) Uani 1 1 d
H1 H 0.3834(16) 0.1606(9) 0.7349(8) 0.015(4) Uiso 1 1 d
H2 H 0.4252(17) 0.0527(9) 0.6874(7) 0.011(4) Uiso 1 1 d
H3 H 0.3708(17) 0.0109(9) 0.5926(8) 0.017(4) Uiso 1 1 d
H4 H 0.4989(16) 0.0907(9) 0.5241(8) 0.015(4) Uiso 1 1 d
H5 H 0.4045(17) 0.1993(9) 0.5729(8) 0.013(4) Uiso 1 1 d
H6 H 0.5158(16) 0.2403(9) 0.6680(8) 0.015(4) Uiso 1 1 d
H10 H 0.046(2) 0.2288(12) 0.6280(10) 0.040(6) Uiso 1 1 d
H11 H -0.153(3) 0.2913(13) 0.5991(12) 0.059(7) Uiso 1 1 d
H12 H -0.204(2) 0.4051(10) 0.6453(9) 0.029(5) Uiso 1 1 d
H13 H -0.062(2) 0.4519(12) 0.7252(10) 0.041(6) Uiso 1 1 d
H14 H 0.138(2) 0.3872(11) 0.7536(11) 0.043(6) Uiso 1 1 d
H17 H 0.111(2) 0.0333(11) 0.3945(9) 0.031(5) Uiso 1 1 d
H18 H -0.088(2) 0.0788(10) 0.3501(10) 0.034(5) Uiso 1 1 d
H19 H -0.235(2) 0.1541(10) 0.4095(9) 0.028(5) Uiso 1 1 d
H20 H -0.1759(19) 0.1839(10) 0.5134(9) 0.029(5) Uiso 1 1 d
H21 H 0.024(2) 0.1399(11) 0.5582(10) 0.033(5) Uiso 1 1 d
H5A H 0.567(2) 0.2588(13) 0.5403(11) 0.048(7) Uiso 1 1 d
H7A H 0.7440(17) 0.0753(9) 0.6623(8) 0.015(4) Uiso 1 1 d
H8A H 0.3123(18) 0.2968(9) 0.7092(8) 0.017(4) Uiso 1 1 d
H15A H 0.2912(18) 0.0595(9) 0.4794(9) 0.022(4) Uiso 1 1 d
H7B H 0.7369(19) 0.1419(10) 0.6117(9) 0.025(5) Uiso 1 1 d
H8B H 0.2306(17) 0.2453(9) 0.7547(9) 0.022(4) Uiso 1 1 d
H15B H 0.2093(18) 0.0012(11) 0.5182(8) 0.027(5) Uiso 1 1 d

loop_
_atom_site_aniso_label
_atom_site_aniso_U_11
_atom_site_aniso_U_22
_atom_site_aniso_U_33
_atom_site_aniso_U_23
_atom_site_aniso_U_13
_atom_site_aniso_U_12
O1 0.0172(5) 0.0215(5) 0.0204(5) -0.0035(4) -0.0023(4) 0.0036(4)
O3 0.0192(5) 0.0227(5) 0.0197(5) -0.0042(4) -0.0031(4) 0.0031(4)
O4 0.0186(6) 0.0260(6) 0.0300(6) -0.0001(5) -0.0002(5) 0.0067(4)
O5 0.0198(6) 0.0296(6) 0.0379(7) 0.0124(5) 0.0059(5) 0.0020(5)
O6 0.0162(6) 0.0308(6) 0.0279(6) -0.0005(5) -0.0039(4) 0.0047(5)
N1 0.0191(7) 0.0234(6) 0.0231(7) 0.0024(5) 0.0013(5) 0.0003(5)
N2 0.0228(8) 0.0232(7) 0.0178(6) -0.0010(5) 0.0027(5) -0.0042(5)
N3 0.0176(8) 0.0377(8) 0.0271(7) -0.0020(6) 0.0012(6) -0.0005(6)
C1 0.0165(8) 0.0223(8) 0.0197(8) -0.0003(6) -0.0017(6) 0.0030(6)
C2 0.0147(7) 0.0215(7) 0.0203(7) 0.0018(6) -0.0005(6) 0.0026(6)
C3 0.0184(8) 0.0191(7) 0.0230(8) -0.0008(6) -0.0007(6) 0.0043(6)
C4 0.0180(8) 0.0266(8) 0.0194(8) 0.0010(6) 0.0015(6) 0.0046(6)
C5 0.0148(8) 0.0247(8) 0.0261(8) 0.0044(6) 0.0006(6) 0.0011(6)
C6 0.0171(8) 0.0195(7) 0.0288(8) -0.0008(6) -0.0020(6) 0.0016(6)
C7 0.0157(8) 0.0298(8) 0.0295(9) 0.0037(7) -0.0001(7) 0.0048(7)
C8 0.0207(8) 0.0200(7) 0.0203(8) -0.0021(6) 0.0011(6) 0.0003(6)
C9 0.0199(8) 0.0205(7) 0.0210(7) 0.0025(6) 0.0043(6) 0.0003(6)
C10 0.0329(10) 0.0320(9) 0.0419(11) -0.0141(8) -0.0107(8) 0.0126(8)
C11 0.0365(11) 0.0464(12) 0.0456(12) -0.0118(9) -0.0174(9) 0.0143(9)
C12 0.0274(9) 0.0334(9) 0.0339(9) 0.0085(7) 0.0016(7) 0.0115(8)
C13 0.0308(9) 0.0208(8) 0.0338(9) 0.0022(7) 0.0095(7) 0.0046(7)
C14 0.0260(9) 0.0240(8) 0.0282(8) -0.0029(7) 0.0015(7) 0.0003(7)
C15 0.0245(8) 0.0227(8) 0.0187(8) -0.0032(6) 0.0009(6) 0.0015(6)
C16 0.0216(8) 0.0172(7) 0.0198(7) 0.0024(6) 0.0011(6) -0.0047(6)
C17 0.0243(8) 0.0237(8) 0.0215(8) -0.0016(6) 0.0030(6) -0.0052(7)
C18 0.0314(9) 0.0291(8) 0.0205(8) 0.0000(7) -0.0053(7) -0.0083(7)
C19 0.0228(8) 0.0257(8) 0.0285(8) 0.0072(7) -0.0051(7) -0.0031(7)
C20 0.0266(9) 0.0244(8) 0.0259(8) 0.0032(7) 0.0025(7) 0.0029(7)
C21 0.0282(9) 0.0238(8) 0.0181(8) 0.0011(6) -0.0005(6) 0.0001(7)

loop_
_atom_type_symbol
_atom_type_description
_atom_type_scat_dispersion_real
_atom_type_scat_dispersion_imag
_atom_type_scat_source
C C 0.0033 0.0016 'International Tables Vol C Tables 4.2.6.8 and 6.1.1.4'
H H 0.0000 0.0000 'International Tables Vol C Tables 4.2.6.8 and 6.1.1.4'
N N 0.0061 0.0033 'International Tables Vol C Tables 4.2.6.8 and 6.1.1.4'
O O 0.0106 0.0060 'International Tables Vol C Tables 4.2.6.8 and 6.1.1.4'

loop_
_geom_angle_atom_site_label_1
_geom_angle_atom_site_label_2
_geom_angle_atom_site_label_3
_geom_angle
C1 O1 C8 112.24(11)
C3 O3 C15 113.54(11)
C7 O4 C4 114.02(12)
C7 O6 C6 113.99(12)
N2 N1 C2 117.79(13)
N3 N2 N1 168.63(16)
O1 C1 C2 110.11(12)
O1 C1 C6 111.18(12)
C2 C1 C6 108.85(12)
N1 C2 C1 112.70(12)
N1 C2 C3 113.02(13)
C1 C2 C3 115.77(13)
O3 C3 C2 109.62(12)
O3 C3 C4 111.38(12)
C2 C3 C4 109.25(13)
O4 C4 C5 112.56(13)
O4 C4 C3 106.87(12)
C5 C4 C3 108.90(12)
O5 C5 C6 112.74(13)
O5 C5 C4 110.44(13)
C6 C5 C4 107.64(13)
O6 C6 C5 112.49(13)
O6 C6 C1 105.94(12)
C5 C6 C1 109.29(13)
O4 C7 O6 112.57(13)
O1 C8 C9 109.53(12)
C10 C9 C14 118.49(15)
C10 C9 C8 122.16(14)
C14 C9 C8 119.35(14)
C9 C10 C11 120.87(17)
C12 C11 C10 120.06(18)
C11 C12 C13 119.65(17)
C12 C13 C14 120.34(16)
C13 C14 C9 120.58(16)
O3 C15 C16 109.67(12)
C21 C16 C17 118.65(15)
C21 C16 C15 121.90(14)
C17 C16 C15 119.44(14)
C18 C17 C16 120.65(16)
C19 C18 C17 120.33(16)
C18 C19 C20 119.46(16)
C19 C20 C21 120.13(16)
C16 C21 C20 120.78(15)

loop_
_geom_bond_atom_site_label_1
_geom_bond_atom_site_label_2
_geom_bond_distance
O1 C1 1.4200(18)
O1 C8 1.4313(18)
O3 C3 1.4182(18)
O3 C15 1.4296(19)
O4 C7 1.412(2)
O4 C4 1.4427(18)
O5 C5 1.4285(19)
O6 C7 1.414(2)
O6 C6 1.4455(19)
N1 N2 1.2363(19)
N1 C2 1.477(2)
N2 N3 1.1346(19)
C1 C2 1.533(2)
C1 C6 1.535(2)
C2 C3 1.539(2)
C3 C4 1.541(2)
C4 C5 1.522(2)
C5 C6 1.520(2)
C8 C9 1.507(2)
C9 C10 1.381(2)
C9 C14 1.394(2)
C10 C11 1.392(3)
C11 C12 1.377(3)
C12 C13 1.379(3)
C13 C14 1.384(2)
C15 C16 1.507(2)
C16 C21 1.389(2)
C16 C17 1.395(2)
C17 C18 1.389(2)
C18 C19 1.387(3)
C19 C20 1.387(2)
C20 C21 1.393(2)

loop_
_geom_torsion_atom_site_label_1
_geom_torsion_atom_site_label_2
_geom_torsion_atom_site_label_3
_geom_torsion_atom_site_label_4
_geom_torsion
C2 N1 N2 N3 176.3(8)
C8 O1 C1 C2 150.80(12)
C8 O1 C1 C6 -88.48(15)
N2 N1 C2 C1 65.32(18)
N2 N1 C2 C3 -68.28(18)
O1 C1 C2 N1 -60.08(16)
C6 C1 C2 N1 177.81(12)
O1 C1 C2 C3 72.18(16)
C6 C1 C2 C3 -49.93(17)
C15 O3 C3 C2 -154.64(13)
C15 O3 C3 C4 84.33(15)
N1 C2 C3 O3 59.52(16)
C1 C2 C3 O3 -72.60(16)
N1 C2 C3 C4 -178.17(12)
C1 C2 C3 C4 49.71(17)
C7 O4 C4 C5 2.17(18)
C7 O4 C4 C3 -117.33(14)
O3 C3 C4 O4 -173.46(12)
C2 C3 C4 O4 65.29(15)
O3 C3 C4 C5 64.70(16)
C2 C3 C4 C5 -56.55(16)
O4 C4 C5 O5 71.95(16)
C3 C4 C5 O5 -169.73(12)
O4 C4 C5 C6 -51.52(16)
C3 C4 C5 C6 66.81(16)
C7 O6 C6 C5 0.77(18)
C7 O6 C6 C1 120.12(14)
O5 C5 C6 O6 -72.22(17)
C4 C5 C6 O6 49.82(17)
O5 C5 C6 C1 170.40(12)
C4 C5 C6 C1 -67.55(15)
O1 C1 C6 O6 174.57(11)
C2 C1 C6 O6 -63.97(15)
O1 C1 C6 C5 -64.00(16)
C2 C1 C6 C5 57.46(16)
C4 O4 C7 O6 52.56(18)
C6 O6 C7 O4 -54.27(18)
C1 O1 C8 C9 -176.49(12)
O1 C8 C9 C10 7.7(2)
O1 C8 C9 C14 -171.98(14)
C14 C9 C10 C11 0.2(3)
C8 C9 C10 C11 -179.45(19)
C9 C10 C11 C12 -0.2(3)
C10 C11 C12 C13 -0.3(3)
C11 C12 C13 C14 0.8(3)
C12 C13 C14 C9 -0.8(3)
C10 C9 C14 C13 0.3(2)
C8 C9 C14 C13 179.98(15)
C3 O3 C15 C16 177.01(12)
O3 C15 C16 C21 -13.4(2)
O3 C15 C16 C17 168.03(13)
C21 C16 C17 C18 1.0(2)
C15 C16 C17 C18 179.61(14)
C16 C17 C18 C19 -0.4(2)
C17 C18 C19 C20 -0.5(2)
C18 C19 C20 C21 0.9(2)
C17 C16 C21 C20 -0.6(2)
C15 C16 C21 C20 -179.20(15)
C19 C20 C21 C16 -0.3(2)
